data_2242975
loop_
_publ_author_name
'Akhramez, Soufiane'
'Hafid, Abderrafia'
'Khouili, Mostafa'
'Saadi, Mohamed'
'El Ammari, Lahcen'
'Ketatni, El Mostafa'

_publ_section_title
;
 Synthesis, crystal structure and Hirshfeld surface analysis of
 2-chloro-3-[(<i>E</i>)-(2-phenylhydrazinylidene)methyl]quinoline
;
_journal_issue 7
_journal_name_full 'Acta Crystallographica Section E'
_journal_page_first 964
_journal_page_last 968
_journal_paper_doi 10.1107/S2056989019007692
_journal_volume 75
_journal_year 2019
_chemical_absolute_configuration ad
_chemical_formula_iupac 'C16 H12 Cl N3'
_chemical_formula_moiety 'C16 H12 Cl N3'
_chemical_formula_sum 'C16 H12 Cl N3'
_chemical_formula_weight 281.74
_chemical_name_systematic
;
2-Chloro-3-[(<i>E</i>)-(2-phenylhydrazinylidene)methyl]quinoline
;
_space_group_crystal_system monoclinic
_space_group_IT_number 9
_space_group_name_Hall 'C -2yc'
_space_group_name_H-M_alt 'C 1 c 1'
_symmetry_space_group_name_Hall 'C -2yc'
_symmetry_space_group_name_H-M 'C 1 c 1'
_atom_sites_solution_hydrogens geom
_atom_sites_solution_primary direct
_atom_sites_solution_secondary difmap
_audit_creation_method SHELXL-2014/7
_cell_angle_alpha 90
_cell_angle_beta 91.883(2)
_cell_angle_gamma 90
_cell_formula_units_Z 4
_cell_length_a 6.2114(4)
_cell_length_b 19.4553(11)
_cell_length_c 11.2520(7)
_cell_measurement_reflns_used 2981
_cell_measurement_temperature 296(2)
_cell_measurement_theta_max 27.102
_cell_measurement_theta_min 2.769
_cell_volume 1359.01(14)
_computing_cell_refinement
;
SAINT-Plus (Bruker, 2016)
;
_computing_data_collection
;
APEX3 (Bruker, 2016)
;
_computing_data_reduction
;
SAINT-Plus (Bruker, 2016)
;
_computing_molecular_graphics
;
ORTEP-3 for Windows (Farrugia, 2012) and Mercury (Macrae <i>et al.</i>,
2008)
;
_computing_publication_material
;
SHELXL2014 (Sheldrick, 2015), PLATON (Spek, 2009) and publCIF
(Westrip, 2010)
;
_computing_structure_refinement
;
SHELXL2014 (Sheldrick, 2015)
;
_computing_structure_solution
;
SHELXS2014 (Sheldrick, 2008)
;
_diffrn_ambient_temperature 296(2)
_diffrn_detector 'PHOTON100 CMOS area-detector'
_diffrn_detector_area_resol_mean 10.4167
_diffrn_measured_fraction_theta_full 0.998
_diffrn_measured_fraction_theta_max 0.998
_diffrn_measurement_device_type 'Bruker D8 VENTURE Super DUO'
_diffrn_measurement_method '\f and \w scans'
_diffrn_radiation_monochromator 'HELIOS mirror optics'
_diffrn_radiation_type MoK\a
_diffrn_radiation_wavelength 0.71073
_diffrn_reflns_av_R_equivalents 0.0294
_diffrn_reflns_av_unetI/netI 0.0211
_diffrn_reflns_limit_h_max 7
_diffrn_reflns_limit_h_min -7
_diffrn_reflns_limit_k_max 24
_diffrn_reflns_limit_k_min -24
_diffrn_reflns_limit_l_max 14
_diffrn_reflns_limit_l_min -14
_diffrn_reflns_number 21613
_diffrn_reflns_theta_full 25.242
_diffrn_reflns_theta_max 27.102
_diffrn_reflns_theta_min 2.769
_diffrn_source 'INCOATEC I\mS micro-focus source'
_exptl_absorpt_coefficient_mu 0.273
_exptl_absorpt_correction_T_max 0.7463
_exptl_absorpt_correction_T_min 0.6775
_exptl_absorpt_correction_type multi-scan
_exptl_absorpt_process_details
;
(SADABS; Bruker, 2016)
;
_exptl_crystal_colour brown
_exptl_crystal_density_diffrn 1.377
_exptl_crystal_description block
_exptl_crystal_F_000 584
_exptl_crystal_size_max 0.35
_exptl_crystal_size_mid 0.26
_exptl_crystal_size_min 0.20
_refine_diff_density_max 0.150
_refine_diff_density_min -0.141
_refine_ls_abs_structure_details
;
Flack <i>x</i> determined using 1200 quotients
[(<i>I</i>^+^)-(<i>I</i>^-^)]/[(<i>I</i>^+^)+(<i>I</i>^-^)]
(Parsons <i>et al.</i>,  2013)
;
_refine_ls_abs_structure_Flack 0.023(15)
_refine_ls_extinction_coef 0.0046(13)
_refine_ls_extinction_expression Fc^*^=kFc[1+0.001xFc^2^\l^3^/sin(2\q)]^-1/4^
_refine_ls_extinction_method
;
(SHELXL2014; Sheldrick, 2015)
;
_refine_ls_goodness_of_fit_ref 1.035
_refine_ls_hydrogen_treatment constr
_refine_ls_matrix_type full
_refine_ls_number_parameters 182
_refine_ls_number_reflns 2981
_refine_ls_number_restraints 2
_refine_ls_restrained_S_all 1.035
_refine_ls_R_factor_all 0.0344
_refine_ls_R_factor_gt 0.0293
_refine_ls_shift/su_max 0.000
_refine_ls_shift/su_mean 0.000
_refine_ls_structure_factor_coef Fsqd
_refine_ls_weighting_details 'w=1/[\s^2^(Fo^2^)+(0.0402P)^2^+0.2303P] where P=(Fo^2^+2Fc^2^)/3'
_refine_ls_weighting_scheme calc
_refine_ls_wR_factor_gt 0.0698
_refine_ls_wR_factor_ref 0.0719
_reflns_number_gt 2712
_reflns_number_total 2981
_reflns_threshold_expression 'I > 2\s(I)'
_cod_data_source_file su5497sup1.cif
_cod_data_source_block I
_cod_database_code 2242975
_shelx_space_group_comment
;
The symmetry employed for this shelxl refinement is uniquely defined
by the following loop, which should always be used as a source of
symmetry information in preference to the above space-group names.
They are only intended as comments.
;

loop_
_space_group_symop_operation_xyz
'x, y, z'
'x, -y, z+1/2'
'x+1/2, y+1/2, z'
'x+1/2, -y+1/2, z+1/2'

loop_
_atom_site_type_symbol
_atom_site_label
_atom_site_fract_x
_atom_site_fract_y
_atom_site_fract_z
_atom_site_U_iso_or_equiv
_atom_site_adp_type
_atom_site_calc_flag
_atom_site_occupancy
Cl Cl1 0.50087(11) 0.42496(3) 0.50091(7) 0.0554(2) Uani d 1
N N1 0.1727(3) 0.34866(11) 0.44617(16) 0.0421(4) Uani d 1
N N2 0.6213(3) 0.40817(9) 0.12487(17) 0.0419(4) Uani d 1
N N3 0.8016(3) 0.43842(10) 0.08642(18) 0.0463(5) Uani d 1
H H3N 0.8814 0.4624 0.1345 0.056 Uiso calc 1
C C1 0.3350(3) 0.37935(11) 0.39999(19) 0.0393(5) Uani d 1
C C2 0.3882(3) 0.37981(11) 0.27845(18) 0.0371(5) Uani d 1
C C3 0.2499(4) 0.34346(12) 0.20400(18) 0.0395(5) Uani d 1
H H3 0.2744 0.3424 0.1229 0.047 Uiso calc 1
C C4 0.0728(4) 0.30794(11) 0.24785(18) 0.0379(5) Uani d 1
C C5 -0.0709(4) 0.26905(12) 0.1754(2) 0.0470(5) Uani d 1
H H5 -0.0510 0.2665 0.0940 0.056 Uiso calc 1
C C6 -0.2389(4) 0.23516(13) 0.2241(2) 0.0511(6) Uani d 1
H H6 -0.3328 0.2096 0.1756 0.061 Uiso calc 1
C C7 -0.2712(5) 0.23870(13) 0.3473(3) 0.0544(6) Uani d 1
H H7 -0.3850 0.2149 0.3798 0.065 Uiso calc 1
C C8 -0.1374(4) 0.27659(13) 0.4190(2) 0.0498(6) Uani d 1
H H8 -0.1619 0.2794 0.4999 0.060 Uiso calc 1
C C9 0.0384(4) 0.31169(11) 0.37146(19) 0.0394(5) Uani d 1
C C10 0.5788(4) 0.41442(11) 0.2346(2) 0.0421(5) Uani d 1
H H10 0.6671 0.4404 0.2855 0.051 Uiso calc 1
C C11 0.8577(4) 0.43052(11) -0.0315(2) 0.0405(5) Uani d 1
C C12 0.7277(4) 0.39628(13) -0.1134(2) 0.0487(5) Uani d 1
H H12 0.5980 0.3773 -0.0905 0.058 Uiso calc 1
C C13 0.7903(5) 0.39014(15) -0.2298(2) 0.0574(7) Uani d 1
H H13 0.7017 0.3670 -0.2847 0.069 Uiso calc 1
C C14 0.9814(5) 0.41769(13) -0.2655(2) 0.0582(7) Uani d 1
H H14 1.0218 0.4137 -0.3441 0.070 Uiso calc 1
C C15 1.1114(5) 0.45108(15) -0.1835(3) 0.0620(7) Uani d 1
H H15 1.2414 0.4697 -0.2067 0.074 Uiso calc 1
C C16 1.0518(5) 0.45757(15) -0.0663(2) 0.0563(7) Uani d 1
H H16 1.1420 0.4800 -0.0113 0.068 Uiso calc 1

loop_
_atom_site_aniso_label
_atom_site_aniso_U_11
_atom_site_aniso_U_22
_atom_site_aniso_U_33
_atom_site_aniso_U_12
_atom_site_aniso_U_13
_atom_site_aniso_U_23
Cl1 0.0558(3) 0.0700(4) 0.0398(3) -0.0078(3) -0.0075(2) -0.0099(3)
N1 0.0487(10) 0.0489(10) 0.0288(8) -0.0018(8) 0.0014(8) -0.0004(7)
N2 0.0435(11) 0.0417(10) 0.0407(10) -0.0026(8) 0.0042(8) 0.0034(8)
N3 0.0471(11) 0.0510(11) 0.0411(10) -0.0138(9) 0.0049(8) -0.0024(8)
C1 0.0438(12) 0.0401(11) 0.0336(10) 0.0036(9) -0.0052(9) -0.0029(9)
C2 0.0416(12) 0.0352(11) 0.0345(11) 0.0044(9) 0.0015(9) 0.0009(8)
C3 0.0474(12) 0.0425(12) 0.0290(10) 0.0001(9) 0.0052(9) -0.0021(8)
C4 0.0453(12) 0.0349(10) 0.0335(10) 0.0029(9) 0.0025(9) 0.0002(8)
C5 0.0574(14) 0.0469(12) 0.0368(12) -0.0040(11) 0.0024(10) -0.0047(10)
C6 0.0566(14) 0.0465(14) 0.0499(15) -0.0112(11) -0.0021(12) -0.0065(10)
C7 0.0541(15) 0.0536(14) 0.0561(15) -0.0123(12) 0.0110(12) 0.0013(12)
C8 0.0575(15) 0.0561(15) 0.0361(12) -0.0054(12) 0.0092(10) 0.0025(11)
C9 0.0459(12) 0.0379(11) 0.0343(10) 0.0020(9) 0.0016(9) 0.0016(8)
C10 0.0452(12) 0.0426(11) 0.0385(11) -0.0024(10) 0.0011(9) -0.0009(9)
C11 0.0454(12) 0.0364(12) 0.0401(12) -0.0003(9) 0.0050(9) 0.0038(8)
C12 0.0464(13) 0.0539(13) 0.0457(13) -0.0040(11) -0.0004(10) 0.0031(10)
C13 0.0755(19) 0.0575(16) 0.0388(13) 0.0056(14) -0.0042(12) 0.0008(11)
C14 0.084(2) 0.0474(14) 0.0441(13) 0.0173(14) 0.0182(13) 0.0101(11)
C15 0.0650(18) 0.0549(15) 0.0677(18) -0.0024(13) 0.0277(15) 0.0071(13)
C16 0.0563(15) 0.0560(15) 0.0572(16) -0.0156(12) 0.0113(12) -0.0022(12)

loop_
_atom_type_symbol
_atom_type_description
_atom_type_scat_dispersion_real
_atom_type_scat_dispersion_imag
_atom_type_scat_source
C C 0.0033 0.0016 'International Tables Vol C Tables 4.2.6.8 and 6.1.1.4'
H H 0.0000 0.0000 'International Tables Vol C Tables 4.2.6.8 and 6.1.1.4'
N N 0.0061 0.0033 'International Tables Vol C Tables 4.2.6.8 and 6.1.1.4'
Cl Cl 0.1484 0.1585 'International Tables Vol C Tables 4.2.6.8 and 6.1.1.4'

loop_
_geom_angle_atom_site_label_1
_geom_angle_atom_site_label_2
_geom_angle_atom_site_label_3
_geom_angle
C1 N1 C9 117.55(18)
C10 N2 N3 117.97(19)
N2 N3 C11 119.62(19)
N2 N3 H3N 120.2
C11 N3 H3N 120.2
N1 C1 C2 126.8(2)
N1 C1 Cl1 115.01(16)
C2 C1 Cl1 118.15(17)
C3 C2 C1 115.04(19)
C3 C2 C10 121.86(19)
C1 C2 C10 123.08(19)
C2 C3 C4 121.36(19)
C2 C3 H3 119.3
C4 C3 H3 119.3
C3 C4 C5 123.4(2)
C3 C4 C9 117.76(19)
C5 C4 C9 118.9(2)
C6 C5 C4 120.4(2)
C6 C5 H5 119.8
C4 C5 H5 119.8
C5 C6 C7 120.4(2)
C5 C6 H6 119.8
C7 C6 H6 119.8
C8 C7 C6 120.5(2)
C8 C7 H7 119.8
C6 C7 H7 119.8
C7 C8 C9 120.4(2)
C7 C8 H8 119.8
C9 C8 H8 119.8
N1 C9 C8 119.1(2)
N1 C9 C4 121.43(19)
C8 C9 C4 119.5(2)
N2 C10 C2 118.6(2)
N2 C10 H10 120.7
C2 C10 H10 120.7
C12 C11 C16 119.4(2)
C12 C11 N3 122.1(2)
C16 C11 N3 118.4(2)
C11 C12 C13 119.9(2)
C11 C12 H12 120.0
C13 C12 H12 120.0
C14 C13 C12 121.0(3)
C14 C13 H13 119.5
C12 C13 H13 119.5
C15 C14 C13 118.9(2)
C15 C14 H14 120.5
C13 C14 H14 120.5
C14 C15 C16 120.9(3)
C14 C15 H15 119.5
C16 C15 H15 119.5
C11 C16 C15 119.8(3)
C11 C16 H16 120.1
C15 C16 H16 120.1

loop_
_geom_bond_atom_site_label_1
_geom_bond_atom_site_label_2
_geom_bond_distance
Cl1 C1 1.750(2)
N1 C1 1.295(3)
N1 C9 1.369(3)
N2 C10 1.277(3)
N2 N3 1.349(3)
N3 C11 1.391(3)
N3 H3N 0.8600
C1 C2 1.417(3)
C2 C3 1.376(3)
C2 C10 1.461(3)
C3 C4 1.402(3)
C3 H3 0.9300
C4 C5 1.409(3)
C4 C9 1.416(3)
C5 C6 1.365(4)
C5 H5 0.9300
C6 C7 1.409(4)
C6 H6 0.9300
C7 C8 1.356(4)
C7 H7 0.9300
C8 C9 1.408(3)
C8 H8 0.9300
C10 H10 0.9300
C11 C12 1.377(3)
C11 C16 1.384(3)
C12 C13 1.384(3)
C12 H12 0.9300
C13 C14 1.374(4)
C13 H13 0.9300
C14 C15 1.370(5)
C14 H14 0.9300
C15 C16 1.387(4)
C15 H15 0.9300
C16 H16 0.9300

loop_
_geom_hbond_atom_site_label_D
_geom_hbond_atom_site_label_H
_geom_hbond_atom_site_label_A
_geom_hbond_site_symmetry_A
_geom_hbond_distance_DH
_geom_hbond_distance_HA
_geom_hbond_distance_DA
_geom_hbond_angle_DHA
C7 H7 Cg 4_355 0.93 2.97 3.700(3) 136
N3 H3N Cg 2_565 0.86 3.30 4.060 149

_cod_database_fobs_code 2242975
